data_7236832
loop_
_publ_author_name
'Gong, Zhong-Liang'
'Zhong, Yu-Wu'
'Yao, Jiannian'

_publ_section_title
;
 Regulation of intra- and intermolecular Pt--Pt and \p--\p interactions of
 a U-shaped diplatinum complex to achieve pseudo-polymorphic emissions in
 solution and crystalline states
;
_journal_issue 29
_journal_name_full 'Journal of Materials Chemistry C'
_journal_page_first 7222
_journal_paper_doi 10.1039/C7TC02282D
_journal_volume 5
_journal_year 2017
_chemical_formula_moiety 'C35 H26 Cl2 N6 O Pt2'
_chemical_formula_sum 'C35 H26 Cl2 N6 O Pt2'
_chemical_formula_weight 1007.70
_space_group_crystal_system orthorhombic
_space_group_IT_number 60
_space_group_name_Hall '-P 2n 2ab'
_space_group_name_H-M_alt 'P b c n'
_atom_sites_solution_hydrogens geom
_atom_sites_solution_primary direct
_audit_creation_date 2015-08-18
_audit_creation_method
;
Olex2 1.2
(compiled 2015.01.26 svn.r3150 for OlexSys, GUI svn.r4998)
;
_audit_update_record
;
2015-09-28 deposited with the CCDC.
2017-07-03 downloaded from the CCDC.
;
_cell_angle_alpha 90
_cell_angle_beta 90
_cell_angle_gamma 90
_cell_formula_units_Z 8
_cell_length_a 17.353(2)
_cell_length_b 13.8521(17)
_cell_length_c 25.760(3)
_cell_measurement_reflns_used 16478
_cell_measurement_temperature 173.1500
_cell_measurement_theta_max 27.4846
_cell_measurement_theta_min 1.1735
_cell_volume 6192.1(13)
_computing_cell_refinement 'CrystalClear (Rigaku Inc., 2007)'
_computing_data_collection 'CrystalClear (Rigaku Inc., 2007)'
_computing_data_reduction 'CrystalClear (Rigaku Inc., 2007)'
_computing_molecular_graphics 'Olex2 (Dolomanov et al., 2009)'
_computing_publication_material 'CIFTAB (Sheldrick, 2013)'
_computing_structure_refinement 'SHELXL (Sheldrick, 2014)'
_computing_structure_solution
;
'SHELXT (Sheldrick, 2014)'
;
_diffrn_ambient_temperature 173.1500
_diffrn_detector_area_resol_mean 28.5714
_diffrn_measured_fraction_theta_full 0.997
_diffrn_measured_fraction_theta_max 0.997
_diffrn_measurement_details
;
scan:
	Number of images: 360
	           Slice: -110.0000 - 70.0000
	     Image width: 0.5000
	        Exp time: 13.0000
	   Rotation axis: Omega
	           Omega: 0.0000
	             Chi: 45.0000
	             Phi: 90.0000
	             XTD: 45.0306
	          2theta: -20.2473
;
_diffrn_measurement_device
;
Saturn724+ (2x2 bin mode)
;
_diffrn_measurement_device_details
;
AFC10: Fixed Chi 2 circle
;
_diffrn_measurement_device_type 'MM007-HF CCD(Saturn 724+)'
_diffrn_measurement_method '\w scans at fixed \c = 45\%'
_diffrn_orient_matrix_type d*Trek
_diffrn_orient_matrix_UB_11 -0.0003
_diffrn_orient_matrix_UB_12 0.0450
_diffrn_orient_matrix_UB_13 0.0565
_diffrn_orient_matrix_UB_21 0.0094
_diffrn_orient_matrix_UB_22 -0.0445
_diffrn_orient_matrix_UB_23 0.0354
_diffrn_orient_matrix_UB_31 0.0383
_diffrn_orient_matrix_UB_32 0.0050
_diffrn_orient_matrix_UB_33 -0.0038
_diffrn_radiation_detector CCD
_diffrn_radiation_monochromator Confocal
_diffrn_radiation_type MoK\a
_diffrn_radiation_wavelength 0.71073
_diffrn_reflns_av_R_equivalents 0.0839
_diffrn_reflns_av_unetI/netI 0.0762
_diffrn_reflns_Laue_measured_fraction_full 0.997
_diffrn_reflns_Laue_measured_fraction_max 0.997
_diffrn_reflns_limit_h_max 22
_diffrn_reflns_limit_h_min -19
_diffrn_reflns_limit_k_max 17
_diffrn_reflns_limit_k_min -10
_diffrn_reflns_limit_l_max 33
_diffrn_reflns_limit_l_min -33
_diffrn_reflns_number 24323
_diffrn_reflns_point_group_measured_fraction_full 0.997
_diffrn_reflns_point_group_measured_fraction_max 0.997
_diffrn_reflns_theta_full 26.000
_diffrn_reflns_theta_max 27.484
_diffrn_reflns_theta_min 1.881
_diffrn_source 'Rotating Anode'
_diffrn_source_current 24.0000
_diffrn_source_power 1.2000
_diffrn_source_voltage 50.0000
_exptl_absorpt_coefficient_mu 9.241
_exptl_absorpt_correction_T_max 1.0000
_exptl_absorpt_correction_T_min 0.6018
_exptl_absorpt_correction_type multi-scan
_exptl_absorpt_process_details 'CrystalClear (Rigaku Inc., 2007)'
_exptl_crystal_colour orange
_exptl_crystal_colour_primary orange
_exptl_crystal_density_diffrn 2.162
_exptl_crystal_description Plate
_exptl_crystal_F_000 3808
_exptl_crystal_size_max 0.27
_exptl_crystal_size_mid 0.07
_exptl_crystal_size_min 0.03
_refine_diff_density_max 1.517
_refine_diff_density_min -1.762
_refine_diff_density_rms 0.286
_refine_ls_extinction_method none
_refine_ls_goodness_of_fit_ref 1.216
_refine_ls_hydrogen_treatment constr
_refine_ls_matrix_type full
_refine_ls_number_parameters 417
_refine_ls_number_reflns 7077
_refine_ls_number_restraints 0
_refine_ls_restrained_S_all 1.216
_refine_ls_R_factor_all 0.0839
_refine_ls_R_factor_gt 0.0729
_refine_ls_shift/su_max 0.001
_refine_ls_shift/su_mean 0.000
_refine_ls_structure_factor_coef Fsqd
_refine_ls_weighting_details 'w=1/[\s^2^(Fo^2^)+(0.0607P)^2^+60.0606P] where P=(Fo^2^+2Fc^2^)/3'
_refine_ls_weighting_scheme calc
_refine_ls_wR_factor_gt 0.1666
_refine_ls_wR_factor_ref 0.1729
_reflns_Friedel_coverage 0.000
_reflns_number_gt 6302
_reflns_number_total 7077
_reflns_threshold_expression 'I > 2\s(I)'
_cod_data_source_file c7tc02282d2.cif
_cod_data_source_block a
_cod_original_cell_volume 6192.0(13)
_cod_database_code 7236832
_shelxl_version_number 2013-4
_shelx_space_group_comment
;
The symmetry employed for this shelxl refinement is uniquely defined
by the following loop, which should always be used as a source of
symmetry information in preference to the above space-group names.
They are only intended as comments.
;
_diffrn_number_total 7782
_olex2_refinement_description
;
1. Fixed Uiso
 At 1.2 times of:
  All C(H) groups
 At 1.5 times of:
  All C(H,H,H) groups
2.a Aromatic/amide H refined with riding coordinates:
 C1(H1), C2(H2), C3(H3), C4(H4), C7(H7), C9(H9), C13(H13), C14(H14), C15(H15),
 C16(H16), C21(H21), C25(H25), C27(H27), C28(H28), C29(H29), C30(H30), C32(H32),
  C33(H33), C34(H34), C35(H35)
2.b Idealised Me refined as rotating group:
 C17(H17A,H17B,H17C), C19(H19A,H19B,H19C)
;
_olex2_submission_special_instructions 'No special instructions were received'

loop_
_space_group_symop_operation_xyz
'x, y, z'
'-x+1/2, -y+1/2, z+1/2'
'-x, y, -z+1/2'
'x+1/2, -y+1/2, -z'
'-x, -y, -z'
'x-1/2, y-1/2, -z-1/2'
'x, -y, z-1/2'
'-x-1/2, y-1/2, z'

loop_
_atom_site_label
_atom_site_type_symbol
_atom_site_fract_x
_atom_site_fract_y
_atom_site_fract_z
_atom_site_U_iso_or_equiv
_atom_site_adp_type
_atom_site_occupancy
_atom_site_site_symmetry_order
_atom_site_calc_flag
_atom_site_refinement_flags_posn
Pt1 Pt 0.79520(2) 0.80760(3) 0.44917(2) 0.02956(14) Uani 1 1 d .
Pt2 Pt 0.84172(2) 0.52917(3) 0.36370(2) 0.02965(14) Uani 1 1 d .
Cl1 Cl 0.91786(16) 0.8271(3) 0.49086(12) 0.0421(7) Uani 1 1 d .
Cl2 Cl 0.97987(17) 0.5323(3) 0.35435(13) 0.0463(8) Uani 1 1 d .
O1 O 0.3813(5) 0.6243(7) 0.3564(3) 0.044(2) Uani 1 1 d .
N1 N 0.8308(6) 0.7931(7) 0.3743(4) 0.033(2) Uani 1 1 d .
N2 N 0.7268(6) 0.8107(7) 0.5136(4) 0.032(2) Uani 1 1 d .
N3 N 0.4892(6) 0.7156(8) 0.3477(4) 0.036(2) Uani 1 1 d .
N4 N 0.4929(5) 0.5643(7) 0.3872(4) 0.031(2) Uani 1 1 d .
N5 N 0.8343(5) 0.5458(7) 0.4422(4) 0.029(2) Uani 1 1 d .
N6 N 0.8108(5) 0.5136(7) 0.2875(4) 0.033(2) Uani 1 1 d .
C1 C 0.9022(7) 0.7902(10) 0.3571(5) 0.041(3) Uani 1 1 d .
H1 H 0.9419 0.7978 0.3810 0.049 Uiso 1 1 calc R
C2 C 0.9215(8) 0.7765(12) 0.3058(6) 0.051(4) Uani 1 1 d .
H2 H 0.9729 0.7736 0.2956 0.061 Uiso 1 1 calc R
C3 C 0.8632(8) 0.7672(10) 0.2700(5) 0.046(3) Uani 1 1 d .
H3 H 0.8742 0.7600 0.2349 0.055 Uiso 1 1 calc R
C4 C 0.7875(7) 0.7687(9) 0.2873(5) 0.039(3) Uani 1 1 d .
H4 H 0.7476 0.7605 0.2637 0.047 Uiso 1 1 calc R
C5 C 0.7709(7) 0.7820(7) 0.3383(4) 0.029(2) Uani 1 1 d .
C6 C 0.6959(7) 0.7802(8) 0.3621(4) 0.029(2) Uani 1 1 d .
C7 C 0.6244(6) 0.7597(8) 0.3403(4) 0.028(2) Uani 1 1 d .
H7 H 0.6204 0.7520 0.3046 0.034 Uiso 1 1 calc R
C8 C 0.5590(6) 0.7505(9) 0.3708(4) 0.032(2) Uani 1 1 d .
C9 C 0.5612(6) 0.7691(8) 0.4245(4) 0.030(2) Uani 1 1 d .
H9 H 0.5163 0.7668 0.4442 0.037 Uiso 1 1 calc R
C10 C 0.6305(6) 0.7907(9) 0.4476(4) 0.030(2) Uani 1 1 d .
C11 C 0.6964(7) 0.7923(8) 0.4166(5) 0.032(2) Uani 1 1 d .
C12 C 0.6494(6) 0.7989(8) 0.5028(4) 0.029(2) Uani 1 1 d .
C13 C 0.5981(7) 0.7970(9) 0.5435(5) 0.034(3) Uani 1 1 d .
H13 H 0.5456 0.7932 0.5367 0.041 Uiso 1 1 calc R
C14 C 0.6229(8) 0.8008(11) 0.5942(5) 0.048(3) Uani 1 1 d .
H14 H 0.5879 0.7974 0.6215 0.058 Uiso 1 1 calc R
C15 C 0.7008(7) 0.8095(9) 0.6036(5) 0.039(3) Uani 1 1 d .
H15 H 0.7192 0.8125 0.6375 0.047 Uiso 1 1 calc R
C16 C 0.7503(8) 0.8137(9) 0.5630(5) 0.037(3) Uani 1 1 d .
H16 H 0.8028 0.8189 0.5697 0.045 Uiso 1 1 calc R
C17 C 0.4416(10) 0.7879(11) 0.3210(6) 0.060(4) Uani 1 1 d .
H17A H 0.4035 0.8125 0.3446 0.089 Uiso 1 1 calc GR
H17B H 0.4165 0.7585 0.2918 0.089 Uiso 1 1 calc GR
H17C H 0.4737 0.8399 0.3093 0.089 Uiso 1 1 calc GR
C18 C 0.4512(6) 0.6336(10) 0.3634(4) 0.037(3) Uani 1 1 d .
C19 C 0.4514(7) 0.4829(11) 0.4101(6) 0.047(3) Uani 1 1 d .
H19A H 0.4110 0.5068 0.4321 0.071 Uiso 1 1 calc GR
H19B H 0.4864 0.4445 0.4302 0.071 Uiso 1 1 calc GR
H19C H 0.4295 0.4441 0.3830 0.071 Uiso 1 1 calc GR
C20 C 0.5748(6) 0.5506(9) 0.3812(5) 0.032(2) Uani 1 1 d .
C21 C 0.6062(7) 0.5354(8) 0.3322(4) 0.032(2) Uani 1 1 d .
H21 H 0.5746 0.5309 0.3032 0.038 Uiso 1 1 calc R
C22 C 0.6864(7) 0.5271(9) 0.3275(4) 0.031(2) Uani 1 1 d .
C23 C 0.7329(7) 0.5342(8) 0.3710(5) 0.032(2) Uani 1 1 d .
C24 C 0.7010(6) 0.5454(8) 0.4207(5) 0.031(2) Uani 1 1 d .
C25 C 0.6207(7) 0.5551(8) 0.4253(5) 0.032(2) Uani 1 1 d .
H25 H 0.5984 0.5645 0.4577 0.038 Uiso 1 1 calc R
C26 C 0.7611(7) 0.5527(8) 0.4612(4) 0.034(3) Uani 1 1 d .
C27 C 0.7497(8) 0.5660(9) 0.5134(5) 0.039(3) Uani 1 1 d .
H27 H 0.6999 0.5728 0.5261 0.047 Uiso 1 1 calc R
C28 C 0.8107(8) 0.5693(11) 0.5471(5) 0.048(4) Uani 1 1 d .
H28 H 0.8025 0.5746 0.5826 0.058 Uiso 1 1 calc R
C29 C 0.8845(8) 0.5645(10) 0.5275(6) 0.046(3) Uani 1 1 d .
H29 H 0.9268 0.5698 0.5495 0.055 Uiso 1 1 calc R
C30 C 0.8943(7) 0.5521(9) 0.4756(5) 0.036(3) Uani 1 1 d .
H30 H 0.9442 0.5479 0.4625 0.043 Uiso 1 1 calc R
C31 C 0.7322(7) 0.5136(8) 0.2796(5) 0.032(2) Uani 1 1 d .
C32 C 0.7044(7) 0.5110(9) 0.2294(5) 0.035(3) Uani 1 1 d .
H32 H 0.6516 0.5143 0.2236 0.042 Uiso 1 1 calc R
C33 C 0.7533(7) 0.5036(10) 0.1883(5) 0.040(3) Uani 1 1 d .
H33 H 0.7340 0.4996 0.1547 0.048 Uiso 1 1 calc R
C34 C 0.8316(7) 0.5019(10) 0.1970(5) 0.039(3) Uani 1 1 d .
H34 H 0.8657 0.4986 0.1692 0.046 Uiso 1 1 calc R
C35 C 0.8587(6) 0.5051(9) 0.2467(5) 0.034(3) Uani 1 1 d .
H35 H 0.9115 0.5013 0.2525 0.041 Uiso 1 1 calc R

loop_
_atom_site_aniso_label
_atom_site_aniso_U_11
_atom_site_aniso_U_22
_atom_site_aniso_U_33
_atom_site_aniso_U_23
_atom_site_aniso_U_13
_atom_site_aniso_U_12
Pt1 0.0247(2) 0.0321(3) 0.0318(3) 0.00010(17) -0.00052(17) -0.00148(17)
Pt2 0.0215(2) 0.0327(3) 0.0348(3) 0.00150(18) 0.00121(17) 0.00225(16)
Cl1 0.0243(13) 0.063(2) 0.0390(16) 0.0053(15) -0.0075(12) -0.0021(13)
Cl2 0.0200(13) 0.069(2) 0.0501(18) -0.0032(16) 0.0015(13) 0.0021(13)
O1 0.024(4) 0.062(6) 0.046(5) -0.004(4) -0.005(4) -0.006(4)
N1 0.028(5) 0.032(5) 0.039(5) 0.008(4) -0.001(4) -0.003(4)
N2 0.038(5) 0.033(5) 0.026(5) -0.006(4) 0.001(4) -0.001(4)
N3 0.028(5) 0.044(6) 0.035(5) 0.002(5) -0.012(4) 0.002(4)
N4 0.017(4) 0.045(6) 0.032(5) 0.001(4) 0.006(4) -0.004(4)
N5 0.031(5) 0.028(5) 0.028(5) 0.007(4) -0.001(4) 0.005(4)
N6 0.024(4) 0.037(5) 0.038(5) 0.006(4) 0.003(4) 0.001(4)
C1 0.032(6) 0.041(7) 0.049(7) 0.007(6) 0.001(6) 0.004(5)
C2 0.038(7) 0.068(10) 0.046(8) 0.001(7) 0.013(6) 0.007(7)
C3 0.057(8) 0.044(8) 0.036(7) -0.005(6) 0.011(6) -0.003(6)
C4 0.041(7) 0.038(7) 0.038(7) 0.006(5) 0.011(6) -0.001(5)
C5 0.039(6) 0.017(5) 0.032(6) 0.011(4) -0.003(5) 0.006(4)
C6 0.035(6) 0.025(5) 0.025(5) 0.001(4) -0.004(5) 0.002(5)
C7 0.028(5) 0.033(6) 0.023(5) 0.007(4) -0.001(4) 0.004(5)
C8 0.024(5) 0.037(6) 0.035(6) 0.002(5) 0.000(5) 0.005(5)
C9 0.025(5) 0.034(6) 0.033(6) -0.001(5) 0.000(5) 0.012(5)
C10 0.023(5) 0.040(6) 0.029(6) -0.005(5) -0.001(4) -0.006(5)
C11 0.034(6) 0.029(6) 0.032(6) 0.011(5) 0.000(5) -0.003(5)
C12 0.029(5) 0.034(6) 0.024(5) -0.013(4) -0.009(4) -0.008(4)
C13 0.029(6) 0.038(6) 0.035(6) -0.005(5) 0.001(5) -0.004(5)
C14 0.040(7) 0.070(10) 0.035(7) -0.010(6) 0.001(6) -0.004(7)
C15 0.035(6) 0.048(8) 0.035(6) -0.006(5) -0.003(5) -0.004(5)
C16 0.045(7) 0.035(6) 0.031(6) 0.003(5) -0.010(6) -0.016(5)
C17 0.065(10) 0.054(9) 0.059(9) 0.017(8) -0.027(8) -0.011(8)
C18 0.018(5) 0.063(8) 0.031(6) -0.005(6) 0.001(4) 0.004(5)
C19 0.032(6) 0.059(9) 0.051(8) 0.003(7) 0.010(6) -0.010(6)
C20 0.019(5) 0.038(6) 0.038(6) 0.012(5) 0.002(5) 0.002(4)
C21 0.041(6) 0.035(6) 0.020(5) 0.000(4) 0.001(5) -0.005(5)
C22 0.031(6) 0.038(6) 0.025(5) -0.002(5) -0.003(5) 0.003(5)
C23 0.031(6) 0.027(6) 0.037(6) -0.002(5) 0.004(5) -0.003(4)
C24 0.023(5) 0.035(6) 0.035(6) 0.001(5) 0.002(5) 0.000(4)
C25 0.034(6) 0.028(5) 0.034(6) 0.004(5) 0.006(5) 0.001(5)
C26 0.041(7) 0.033(6) 0.028(5) -0.008(5) -0.006(5) -0.005(5)
C27 0.044(7) 0.039(7) 0.034(6) 0.013(5) -0.006(6) 0.000(6)
C28 0.056(8) 0.061(9) 0.027(6) 0.019(6) -0.005(6) -0.014(7)
C29 0.046(7) 0.044(7) 0.048(8) -0.002(6) -0.007(6) -0.007(6)
C30 0.028(6) 0.041(7) 0.040(7) -0.001(5) -0.006(5) -0.004(5)
C31 0.033(6) 0.030(6) 0.034(6) 0.003(5) 0.004(5) 0.011(5)
C32 0.030(6) 0.042(7) 0.034(6) 0.004(5) 0.004(5) 0.008(5)
C33 0.034(6) 0.057(8) 0.028(6) -0.002(5) 0.006(5) 0.004(6)
C34 0.028(6) 0.057(8) 0.031(6) 0.000(6) 0.012(5) 0.003(5)
C35 0.018(5) 0.048(7) 0.036(6) -0.003(5) 0.006(5) 0.012(5)

loop_
_atom_type_symbol
_atom_type_description
_atom_type_scat_dispersion_real
_atom_type_scat_dispersion_imag
_atom_type_scat_source
C C 0.0033 0.0016 'International Tables Vol C Tables 4.2.6.8 and 6.1.1.4'
H H 0.0000 0.0000 'International Tables Vol C Tables 4.2.6.8 and 6.1.1.4'
Cl Cl 0.1484 0.1585 'International Tables Vol C Tables 4.2.6.8 and 6.1.1.4'
N N 0.0061 0.0033 'International Tables Vol C Tables 4.2.6.8 and 6.1.1.4'
O O 0.0106 0.0060 'International Tables Vol C Tables 4.2.6.8 and 6.1.1.4'
Pt Pt -1.7033 8.3905 'International Tables Vol C Tables 4.2.6.8 and 6.1.1.4'

loop_
_geom_angle_atom_site_label_1
_geom_angle_atom_site_label_2
_geom_angle_atom_site_label_3
_geom_angle
N1 Pt1 Cl1 99.6(3)
N1 Pt1 N2 161.7(4)
N2 Pt1 Cl1 98.6(3)
C11 Pt1 Cl1 179.3(4)
C11 Pt1 N1 81.1(4)
C11 Pt1 N2 80.7(4)
N5 Pt2 Cl2 99.2(3)
N5 Pt2 N6 161.2(4)
N6 Pt2 Cl2 99.6(3)
C23 Pt2 Cl2 176.9(4)
C23 Pt2 N5 80.5(4)
C23 Pt2 N6 80.7(4)
C1 N1 Pt1 127.4(9)
C1 N1 C5 118.2(11)
C5 N1 Pt1 114.4(7)
C12 N2 Pt1 113.6(7)
C16 N2 Pt1 126.6(9)
C16 N2 C12 119.4(10)
C8 N3 C17 116.1(11)
C18 N3 C8 124.2(10)
C18 N3 C17 115.6(10)
C18 N4 C19 117.9(10)
C18 N4 C20 125.0(10)
C20 N4 C19 115.3(10)
C26 N5 Pt2 115.0(8)
C30 N5 Pt2 126.0(8)
C30 N5 C26 118.9(10)
C31 N6 Pt2 113.6(8)
C35 N6 Pt2 126.7(8)
C35 N6 C31 119.8(10)
N1 C1 H1 118.1
N1 C1 C2 123.9(13)
C2 C1 H1 118.1
C1 C2 H2 120.8
C1 C2 C3 118.5(12)
C3 C2 H2 120.8
C2 C3 H3 120.6
C2 C3 C4 118.7(12)
C4 C3 H3 120.6
C3 C4 H4 119.5
C5 C4 C3 120.9(13)
C5 C4 H4 119.5
N1 C5 C6 113.0(10)
C4 C5 N1 119.8(11)
C4 C5 C6 127.0(11)
C7 C6 C5 129.7(10)
C7 C6 C11 115.5(10)
C11 C6 C5 114.5(10)
C6 C7 H7 119.3
C8 C7 C6 121.5(10)
C8 C7 H7 119.3
C7 C8 N3 119.3(10)
C7 C8 C9 121.1(11)
C9 C8 N3 119.5(10)
C8 C9 H9 120.4
C10 C9 C8 119.3(10)
C10 C9 H9 120.4
C9 C10 C11 118.2(10)
C9 C10 C12 129.2(10)
C11 C10 C12 111.9(10)
C6 C11 Pt1 116.9(8)
C10 C11 Pt1 118.9(9)
C10 C11 C6 124.2(11)
N2 C12 C10 114.9(10)
C13 C12 N2 118.6(10)
C13 C12 C10 126.5(10)
C12 C13 H13 119.3
C14 C13 C12 121.3(12)
C14 C13 H13 119.3
C13 C14 H14 120.7
C13 C14 C15 118.5(13)
C15 C14 H14 120.7
C14 C15 H15 120.4
C16 C15 C14 119.2(12)
C16 C15 H15 120.4
N2 C16 C15 122.7(12)
N2 C16 H16 118.6
C15 C16 H16 118.6
N3 C17 H17A 109.5
N3 C17 H17B 109.5
N3 C17 H17C 109.5
H17A C17 H17B 109.5
H17A C17 H17C 109.5
H17B C17 H17C 109.5
O1 C18 N3 121.0(12)
O1 C18 N4 121.3(13)
N4 C18 N3 117.7(10)
N4 C19 H19A 109.5
N4 C19 H19B 109.5
N4 C19 H19C 109.5
H19A C19 H19B 109.5
H19A C19 H19C 109.5
H19B C19 H19C 109.5
C21 C20 N4 120.2(11)
C25 C20 N4 118.2(10)
C25 C20 C21 121.6(11)
C20 C21 H21 120.6
C20 C21 C22 118.7(11)
C22 C21 H21 120.6
C21 C22 C31 128.1(10)
C23 C22 C21 120.2(11)
C23 C22 C31 111.7(10)
C22 C23 Pt2 119.8(9)
C22 C23 C24 121.1(11)
C24 C23 Pt2 119.1(9)
C23 C24 C25 118.6(11)
C23 C24 C26 112.0(10)
C25 C24 C26 129.3(11)
C20 C25 C24 119.7(11)
C20 C25 H25 120.1
C24 C25 H25 120.1
N5 C26 C24 113.4(10)
N5 C26 C27 119.7(11)
C27 C26 C24 126.8(12)
C26 C27 H27 119.5
C28 C27 C26 120.9(13)
C28 C27 H27 119.5
C27 C28 H28 120.5
C27 C28 C29 119.0(12)
C29 C28 H28 120.5
C28 C29 H29 120.6
C30 C29 C28 118.9(13)
C30 C29 H29 120.6
N5 C30 C29 122.4(12)
N5 C30 H30 118.8
C29 C30 H30 118.8
N6 C31 C22 114.2(10)
N6 C31 C32 118.8(11)
C32 C31 C22 126.6(11)
C31 C32 H32 119.6
C33 C32 C31 120.9(11)
C33 C32 H32 119.6
C32 C33 H33 120.3
C32 C33 C34 119.4(12)
C34 C33 H33 120.3
C33 C34 H34 120.3
C35 C34 C33 119.4(11)
C35 C34 H34 120.3
N6 C35 C34 121.5(10)
N6 C35 H35 119.2
C34 C35 H35 119.2

loop_
_geom_bond_atom_site_label_1
_geom_bond_atom_site_label_2
_geom_bond_distance
Pt1 Cl1 2.399(3)
Pt1 N1 2.036(11)
Pt1 N2 2.040(10)
Pt1 C11 1.921(12)
Pt2 Cl2 2.410(3)
Pt2 N5 2.039(9)
Pt2 N6 2.047(10)
Pt2 C23 1.900(12)
O1 C18 1.233(13)
N1 C1 1.316(15)
N1 C5 1.402(15)
N2 C12 1.381(14)
N2 C16 1.338(14)
N3 C8 1.432(15)
N3 C17 1.468(17)
N3 C18 1.374(17)
N4 C18 1.350(16)
N4 C19 1.461(16)
N4 C20 1.441(13)
N5 C26 1.364(15)
N5 C30 1.354(15)
N6 C31 1.378(14)
N6 C35 1.344(15)
C1 H1 0.9300
C1 C2 1.375(18)
C2 H2 0.9300
C2 C3 1.375(19)
C3 H3 0.9300
C3 C4 1.387(18)
C4 H4 0.9300
C4 C5 1.356(16)
C5 C6 1.439(16)
C6 C7 1.390(16)
C6 C11 1.414(16)
C7 H7 0.9300
C7 C8 1.386(15)
C8 C9 1.409(16)
C9 H9 0.9300
C9 C10 1.375(15)
C10 C11 1.394(16)
C10 C12 1.465(14)
C12 C13 1.376(16)
C13 H13 0.9300
C13 C14 1.374(17)
C14 H14 0.9300
C14 C15 1.380(18)
C15 H15 0.9300
C15 C16 1.355(18)
C16 H16 0.9300
C17 H17A 0.9600
C17 H17B 0.9600
C17 H17C 0.9600
C19 H19A 0.9600
C19 H19B 0.9600
C19 H19C 0.9600
C20 C21 1.391(16)
C20 C25 1.389(16)
C21 H21 0.9300
C21 C22 1.401(16)
C22 C23 1.384(16)
C22 C31 1.479(16)
C23 C24 1.403(16)
C24 C25 1.406(16)
C24 C26 1.480(16)
C25 H25 0.9300
C26 C27 1.371(16)
C27 H27 0.9300
C27 C28 1.369(18)
C28 H28 0.9300
C28 C29 1.38(2)
C29 H29 0.9300
C29 C30 1.360(18)
C30 H30 0.9300
C31 C32 1.382(16)
C32 H32 0.9300
C32 C33 1.359(16)
C33 H33 0.9300
C33 C34 1.376(17)
C34 H34 0.9300
C34 C35 1.365(17)
C35 H35 0.9300

loop_
_geom_torsion_atom_site_label_1
_geom_torsion_atom_site_label_2
_geom_torsion_atom_site_label_3
_geom_torsion_atom_site_label_4
_geom_torsion
Pt1 N1 C1 C2 177.4(11)
Pt1 N1 C5 C4 -178.0(9)
Pt1 N1 C5 C6 -1.7(11)
Pt1 N2 C12 C10 -2.6(13)
Pt1 N2 C12 C13 178.2(9)
Pt1 N2 C16 C15 -175.8(9)
Pt2 N5 C26 C24 0.7(12)
Pt2 N5 C26 C27 -178.7(9)
Pt2 N5 C30 C29 179.1(10)
Pt2 N6 C31 C22 1.4(12)
Pt2 N6 C31 C32 175.1(9)
Pt2 N6 C35 C34 -175.3(10)
Pt2 C23 C24 C25 176.1(8)
Pt2 C23 C24 C26 0.5(13)
N1 C1 C2 C3 1(2)
N1 C5 C6 C7 -171.9(11)
N1 C5 C6 C11 1.5(14)
N2 C12 C13 C14 -4.0(19)
N3 C8 C9 C10 171.8(11)
N4 C20 C21 C22 176.9(11)
N4 C20 C25 C24 -177.8(10)
N5 Pt2 C23 C22 179.6(10)
N5 Pt2 C23 C24 -0.1(9)
N5 C26 C27 C28 -2.1(19)
N6 Pt2 C23 C22 -0.6(9)
N6 Pt2 C23 C24 179.7(10)
N6 C31 C32 C33 3.3(19)
C1 N1 C5 C4 -0.1(16)
C1 N1 C5 C6 176.2(11)
C1 C2 C3 C4 -2(2)
C2 C3 C4 C5 2(2)
C3 C4 C5 N1 -0.8(18)
C3 C4 C5 C6 -176.5(12)
C4 C5 C6 C7 4(2)
C4 C5 C6 C11 177.4(11)
C5 N1 C1 C2 0(2)
C5 C6 C7 C8 172.3(11)
C5 C6 C11 Pt1 -0.6(13)
C5 C6 C11 C10 -178.4(11)
C6 C7 C8 N3 -171.0(10)
C6 C7 C8 C9 5.1(18)
C7 C6 C11 Pt1 173.8(8)
C7 C6 C11 C10 -4.1(17)
C7 C8 C9 C10 -4.2(18)
C8 N3 C18 O1 154.1(12)
C8 N3 C18 N4 -25.2(17)
C8 C9 C10 C11 -0.7(17)
C8 C9 C10 C12 -170.2(12)
C9 C10 C11 Pt1 -172.9(9)
C9 C10 C11 C6 5.0(18)
C9 C10 C12 N2 172.8(12)
C9 C10 C12 C13 -8(2)
C10 C12 C13 C14 176.9(13)
C11 C6 C7 C8 -1.0(16)
C11 C10 C12 N2 2.7(15)
C11 C10 C12 C13 -178.1(12)
C12 N2 C16 C15 -2.8(18)
C12 C10 C11 Pt1 -1.6(14)
C12 C10 C11 C6 176.2(11)
C12 C13 C14 C15 2(2)
C13 C14 C15 C16 0(2)
C14 C15 C16 N2 1(2)
C16 N2 C12 C10 -176.5(10)
C16 N2 C12 C13 4.3(16)
C17 N3 C8 C7 -84.0(15)
C17 N3 C8 C9 99.9(14)
C17 N3 C18 O1 -2.0(18)
C17 N3 C18 N4 178.7(12)
C18 N3 C8 C7 120.0(13)
C18 N3 C8 C9 -56.1(16)
C18 N4 C20 C21 -57.3(17)
C18 N4 C20 C25 121.3(13)
C19 N4 C18 O1 -7.3(18)
C19 N4 C18 N3 172.0(11)
C19 N4 C20 C21 107.0(13)
C19 N4 C20 C25 -74.4(14)
C20 N4 C18 O1 156.6(12)
C20 N4 C18 N3 -24.1(17)
C20 C21 C22 C23 -0.1(17)
C20 C21 C22 C31 -178.2(11)
C21 C20 C25 C24 0.8(17)
C21 C22 C23 Pt2 -176.9(9)
C21 C22 C23 C24 2.8(18)
C21 C22 C31 N6 176.4(11)
C21 C22 C31 C32 3(2)
C22 C23 C24 C25 -3.7(17)
C22 C23 C24 C26 -179.2(11)
C22 C31 C32 C33 176.2(12)
C23 C22 C31 N6 -1.9(14)
C23 C22 C31 C32 -175.0(12)
C23 C24 C25 C20 1.9(17)
C23 C24 C26 N5 -0.8(14)
C23 C24 C26 C27 178.6(12)
C24 C26 C27 C28 178.5(12)
C25 C20 C21 C22 -1.7(17)
C25 C24 C26 N5 -175.8(11)
C25 C24 C26 C27 4(2)
C26 N5 C30 C29 0.5(18)
C26 C24 C25 C20 176.6(11)
C26 C27 C28 C29 4(2)
C27 C28 C29 C30 -3(2)
C28 C29 C30 N5 1(2)
C30 N5 C26 C24 179.5(10)
C30 N5 C26 C27 0.1(17)
C31 N6 C35 C34 3.8(19)
C31 C22 C23 Pt2 1.5(14)
C31 C22 C23 C24 -178.8(11)
C31 C32 C33 C34 -2(2)
C32 C33 C34 C35 2(2)
C33 C34 C35 N6 -3(2)
C35 N6 C31 C22 -177.8(11)
C35 N6 C31 C32 -4.1(17)
